data_7210362
loop_
_publ_author_name
'Wang, Xiu-Li'
'Sui, Fang-Fang'
'Lin, Hong-Yan'
'Xu, Chuang'
'Liu, Guo-Cheng'
'Zhang, Ju-Wen'
'Tian, Ai-Xiang'

_publ_section_title
;
 Role of aromatic dicarboxylates in the structural diversity of cobalt(ii)
 and copper(ii) coordination polymers containing a flexible
 N,N&#x2032;-di(3-pyridyl)octanediamide ligand
;
_journal_issue 36
_journal_name_full CrystEngComm
_journal_page_first 7274
_journal_paper_doi 10.1039/c3ce40825f
_journal_volume 15
_journal_year 2013
_chemical_formula_moiety 'C26 H32 Co N4 O9'
_chemical_formula_sum 'C26 H32 Co N4 O9'
_chemical_formula_weight 603.49
_chemical_name_systematic
; 
 ? 
;
_space_group_IT_number 2
_symmetry_cell_setting triclinic
_symmetry_space_group_name_Hall '-P 1'
_symmetry_space_group_name_H-M 'P -1'
_atom_sites_solution_hydrogens geom
_atom_sites_solution_primary direct
_atom_sites_solution_secondary difmap
_audit_creation_method SHELXL-97
_cell_angle_alpha 76.094(2)
_cell_angle_beta 89.461(2)
_cell_angle_gamma 89.015(2)
_cell_formula_units_Z 2
_cell_length_a 8.1724(10)
_cell_length_b 11.1926(14)
_cell_length_c 15.0362(19)
_cell_measurement_temperature 296(2)
_cell_measurement_theta_max 25.00
_cell_measurement_theta_min 2.3
_cell_volume 1334.8(3)
_computing_cell_refinement 'Bruker SAINT'
_computing_data_collection 'Bruker APEX2'
_computing_data_reduction 'Bruker SAINT'
_computing_molecular_graphics 'Bruker SHELXTL'
_computing_publication_material 'Bruker SHELXTL'
_computing_structure_refinement 'SHELXL-97 (Sheldrick, 2008)'
_computing_structure_solution 'SHELXS-97 (Sheldrick, 2008)'
_diffrn_ambient_temperature 296(2)
_diffrn_measured_fraction_theta_full 0.993
_diffrn_measured_fraction_theta_max 0.993
_diffrn_measurement_device_type 'Bruker APEX-II CCD'
_diffrn_measurement_method '\f and \w scans'
_diffrn_radiation_monochromator graphite
_diffrn_radiation_source 'fine-focus sealed tube'
_diffrn_radiation_type MoK\a
_diffrn_radiation_wavelength 0.71073
_diffrn_reflns_av_R_equivalents 0.0174
_diffrn_reflns_av_sigmaI/netI 0.0419
_diffrn_reflns_limit_h_max 9
_diffrn_reflns_limit_h_min -9
_diffrn_reflns_limit_k_max 13
_diffrn_reflns_limit_k_min -13
_diffrn_reflns_limit_l_max 9
_diffrn_reflns_limit_l_min -17
_diffrn_reflns_number 6820
_diffrn_reflns_theta_full 25.00
_diffrn_reflns_theta_max 25.00
_diffrn_reflns_theta_min 1.40
_exptl_absorpt_coefficient_mu 0.704
_exptl_absorpt_correction_T_max 0.8957
_exptl_absorpt_correction_T_min 0.8381
_exptl_absorpt_correction_type multi-scan
_exptl_absorpt_process_details ' SADABS, Sheldrick, 1996'
_exptl_crystal_colour pink
_exptl_crystal_density_diffrn 1.501
_exptl_crystal_density_method 'not measured'
_exptl_crystal_description block
_exptl_crystal_F_000 630
_exptl_crystal_size_max 0.26
_exptl_crystal_size_mid 0.21
_exptl_crystal_size_min 0.16
_refine_diff_density_max 1.561
_refine_diff_density_min -0.804
_refine_diff_density_rms 0.131
_refine_ls_extinction_method none
_refine_ls_goodness_of_fit_ref 0.986
_refine_ls_hydrogen_treatment constr
_refine_ls_matrix_type full
_refine_ls_number_parameters 356
_refine_ls_number_reflns 4675
_refine_ls_number_restraints 6
_refine_ls_restrained_S_all 0.993
_refine_ls_R_factor_all 0.1235
_refine_ls_R_factor_gt 0.0875
_refine_ls_shift/su_max 0.000
_refine_ls_shift/su_mean 0.000
_refine_ls_structure_factor_coef Fsqd
_refine_ls_weighting_details 'calc w=1/[\s^2^(Fo^2^)+(0.0100P)^2^+15.0000P] where P=(Fo^2^+2Fc^2^)/3'
_refine_ls_weighting_scheme calc
_refine_ls_wR_factor_gt 0.1744
_refine_ls_wR_factor_ref 0.1866
_reflns_number_gt 3110
_reflns_number_total 4710
_reflns_threshold_expression >2sigma(I)
_cod_data_source_file c3ce40825f.txt
_cod_data_source_block compound-2
_cod_depositor_comments
;
The following automatic conversions were performed:

'_symmetry_cell_setting' value 'Triclinic' changed to 'triclinic'
according to /home/saulius/struct/CIF-dictionaries/cif_core.dic
dictionary named 'cif_core.dic' version 2.4.2 from 2011-04-26.

Automatic conversion script
Id: cif_fix_values 1891 2012-01-12 08:04:46Z andrius 
;
_cod_database_code 7210362

loop_
_symmetry_equiv_pos_as_xyz
'x, y, z'
'-x, -y, -z'

loop_
_atom_site_label
_atom_site_type_symbol
_atom_site_fract_x
_atom_site_fract_y
_atom_site_fract_z
_atom_site_U_iso_or_equiv
_atom_site_adp_type
_atom_site_occupancy
_atom_site_symmetry_multiplicity
_atom_site_calc_flag
_atom_site_refinement_flags
_atom_site_disorder_assembly
_atom_site_disorder_group
N1 N 0.0633(6) 0.8264(5) 1.1003(4) 0.0336(13) Uani 1 1 d . A .
C1 C -0.0335(8) 0.7816(7) 1.1720(5) 0.0389(17) Uani 1 1 d . . .
H1A H -0.1301 0.8239 1.1783 0.047 Uiso 1 1 calc R . .
Co1 Co 0.0000 1.0000 1.0000 0.0278(3) Uani 1 2 d S . .
O1 O 0.4730(10) 0.6799(8) 1.0067(6) 0.061(2) Uiso 0.704(5) 1 d P A 1
O1' O 0.544(2) 0.7480(18) 1.0510(13) 0.061(2) Uiso 0.296(5) 1 d P A 2
H1WA H 0.2980 1.0682 0.9486 0.073 Uiso 1 1 d R . .
H1WB H 0.2795 0.9852 1.0315 0.073 Uiso 1 1 d R . .
N2 N 0.3971(7) 0.5920(5) 1.1475(4) 0.0373(14) Uani 1 1 d . A .
H2B H 0.4098 0.5234 1.1874 0.045 Uiso 1 1 calc R . .
O2W O 0.2886(6) 0.4221(5) 0.4561(4) 0.0528(14) Uani 1 1 d . . .
H2WA H 0.2033 0.3792 0.4708 0.063 Uiso 1 1 d R . .
H2WB H 0.3202 0.4138 0.4038 0.063 Uiso 1 1 d R . .
C2 C 0.0034(9) 0.6756(8) 1.2369(5) 0.047(2) Uani 1 1 d . . .
H2A H -0.0675 0.6469 1.2858 0.056 Uiso 1 1 calc R . .
Co2 Co 0.5000 0.5000 0.5000 0.0236(3) Uani 1 2 d S . .
C3 C 0.1473(8) 0.6123(7) 1.2287(5) 0.0383(17) Uani 1 1 d . . .
H3A H 0.1750 0.5403 1.2717 0.046 Uiso 1 1 calc R . .
O3 O 1.0499(5) 0.2529(4) 0.5521(3) 0.0513(15) Uani 1 1 d . . .
O3W O 0.6126(5) 0.8551(4) 0.8709(3) 0.096(2) Uani 1 1 d . . .
H3WA H 0.6764 0.8004 0.8585 0.115 Uiso 1 1 d . . .
H3WB H 0.5503 0.8199 0.9146 0.115 Uiso 1 1 d . . .
C4 C 0.2491(8) 0.6586(6) 1.1547(5) 0.0332(16) Uani 1 1 d . A .
N5 N 0.5649(6) 0.3328(5) 0.6006(4) 0.0293(12) Uani 1 1 d . . .
C5 C 0.2026(8) 0.7651(6) 1.0914(5) 0.0327(15) Uani 1 1 d . . .
H5A H 0.2701 0.7951 1.0412 0.039 Uiso 1 1 calc R A .
O5 O 0.3560(7) 0.5607(5) 0.5953(4) 0.0509(14) Uani 1 1 d . . .
O6 O 0.5265(6) 0.6265(5) 0.6855(4) 0.0546(15) Uani 1 1 d . . .
N6 N 0.8990(7) 0.1011(5) 0.6410(4) 0.0422(16) Uani 1 1 d . . .
H6A H 0.9031 0.0248 0.6698 0.051 Uiso 1 1 calc R . .
C6 C 0.5168(11) 0.6223(9) 1.0873(6) 0.062(2) Uani 1 1 d U . .
C7 C 0.6640(9) 0.5373(8) 1.0987(6) 0.054(2) Uani 1 1 d . A .
H7A H 0.6278 0.4548 1.1000 0.065 Uiso 1 1 calc R . .
H7B H 0.7142 0.5350 1.1573 0.065 Uiso 1 1 calc R . .
O7 O 0.2992(7) 0.9312(5) 0.8596(4) 0.0572(15) Uani 1 1 d . . .
O8 O 0.0359(6) 0.9152(5) 0.8928(4) 0.0547(15) Uani 1 1 d . A .
C8 C 0.7915(8) 0.5737(6) 1.0241(5) 0.0385(17) Uani 1 1 d . . .
H8A H 0.8324 0.6544 1.0244 0.046 Uiso 1 1 calc R A .
H8B H 0.7413 0.5790 0.9650 0.046 Uiso 1 1 calc R . .
C9 C 0.9340(8) 0.4819(6) 1.0366(5) 0.0366(17) Uani 1 1 d . . .
H9A H 0.8929 0.4016 1.0351 0.044 Uiso 1 1 calc R . .
H9B H 0.9821 0.4752 1.0964 0.044 Uiso 1 1 calc R . .
C18 C 0.1394(9) 0.8092(6) 0.7890(5) 0.0344(16) Uani 1 1 d . . .
C19 C 0.2640(8) 0.7550(6) 0.7506(4) 0.0270(13) Uani 1 1 d . A .
H19A H 0.3704 0.7703 0.7658 0.032 Uiso 1 1 calc R . .
C20 C 0.2449(9) 0.6797(6) 0.6916(5) 0.0349(16) Uani 1 1 d . . .
C21 C 0.0848(9) 0.6612(7) 0.6644(5) 0.0408(17) Uani 1 1 d . A .
H21A H 0.0674 0.6142 0.6222 0.049 Uiso 1 1 calc R . .
C22 C -0.0477(9) 0.7137(7) 0.7013(5) 0.0440(18) Uani 1 1 d . . .
H22A H -0.1536 0.7007 0.6840 0.053 Uiso 1 1 calc R A .
C23 C -0.0219(8) 0.7863(6) 0.7645(5) 0.0366(16) Uani 1 1 d . A .
H23A H -0.1109 0.8192 0.7900 0.044 Uiso 1 1 calc R . .
C25 C 0.1555(9) 0.8903(7) 0.8509(5) 0.0130(14) Uiso 0.704(5) 1 d P A 1
C25' C 0.151(2) 0.9424(16) 0.9007(12) 0.0130(14) Uiso 0.296(5) 1 d P A 2
C26 C 0.4665(8) 0.2837(6) 0.6716(5) 0.0379(17) Uani 1 1 d . . .
H26A H 0.3686 0.3240 0.6788 0.045 Uiso 1 1 calc R . .
C27 C 0.5056(9) 0.1759(7) 0.7340(5) 0.0445(19) Uani 1 1 d . . .
H27A H 0.4350 0.1441 0.7824 0.053 Uiso 1 1 calc R . .
C28 C 0.6496(9) 0.1153(7) 0.7243(5) 0.0444(19) Uani 1 1 d . . .
H28A H 0.6778 0.0426 0.7664 0.053 Uiso 1 1 calc R . .
C29 C 0.7527(8) 0.1636(6) 0.6512(5) 0.0310(15) Uani 1 1 d . . .
C30 C 0.7056(7) 0.2739(6) 0.5917(5) 0.0306(15) Uani 1 1 d . . .
H30A H 0.7752 0.3084 0.5434 0.037 Uiso 1 1 calc R . .
C31 C 1.0351(9) 0.1438(7) 0.5922(5) 0.0418(18) Uani 1 1 d . . .
C32 C 1.1691(9) 0.0484(7) 0.5980(5) 0.0444(19) Uani 1 1 d . . .
H32A H 1.1207 -0.0285 0.5937 0.053 Uiso 1 1 calc R . .
H32B H 1.2207 0.0348 0.6575 0.053 Uiso 1 1 calc R . .
C33 C 1.2993(8) 0.0827(6) 0.5244(5) 0.0410(18) Uani 1 1 d . . .
H33A H 1.3484 0.1596 0.5282 0.049 Uiso 1 1 calc R . .
H33B H 1.2491 0.0949 0.4646 0.049 Uiso 1 1 calc R . .
C34 C 1.4317(8) -0.0169(6) 0.5347(5) 0.0383(17) Uani 1 1 d . . .
H34A H 1.4772 -0.0321 0.5958 0.046 Uiso 1 1 calc R . .
H34B H 1.3827 -0.0926 0.5281 0.046 Uiso 1 1 calc R . .
C87 C 0.3803(9) 0.6176(6) 0.6535(4) 0.0302(15) Uani 1 1 d . A .
O1W O 0.2466(8) 1.0519(6) 0.9917(5) 0.0333(14) Uiso 0.704(5) 1 d P A 1
O1W' O 0.2189(18) 1.0742(14) 1.0457(11) 0.0333(14) Uiso 0.296(5) 1 d P A 2

loop_
_atom_site_aniso_label
_atom_site_aniso_U_11
_atom_site_aniso_U_22
_atom_site_aniso_U_33
_atom_site_aniso_U_23
_atom_site_aniso_U_13
_atom_site_aniso_U_12
N1 0.027(3) 0.039(3) 0.039(3) -0.017(3) -0.002(3) 0.008(2)
C1 0.026(4) 0.051(5) 0.042(4) -0.019(4) 0.003(3) 0.007(3)
Co1 0.0205(6) 0.0348(7) 0.0341(7) -0.0209(6) 0.0000(5) 0.0084(5)
N2 0.034(3) 0.036(3) 0.037(3) 0.001(3) 0.006(3) 0.012(3)
O2W 0.038(3) 0.053(3) 0.066(4) -0.011(3) -0.003(3) -0.009(2)
C2 0.029(4) 0.063(5) 0.048(5) -0.014(4) 0.010(3) 0.002(4)
Co2 0.0185(6) 0.0258(6) 0.0301(7) -0.0143(5) 0.0015(5) 0.0059(5)
C3 0.034(4) 0.041(4) 0.038(4) -0.006(3) 0.003(3) -0.002(3)
O3 0.040(3) 0.038(3) 0.065(4) 0.008(3) 0.021(3) 0.012(2)
O3W 0.074(5) 0.091(5) 0.112(6) -0.005(5) 0.019(4) -0.003(4)
C4 0.027(3) 0.037(4) 0.037(4) -0.012(3) 0.002(3) 0.005(3)
N5 0.025(3) 0.029(3) 0.035(3) -0.009(2) 0.001(2) 0.004(2)
C5 0.027(3) 0.040(4) 0.031(4) -0.008(3) 0.003(3) 0.006(3)
O5 0.066(4) 0.047(3) 0.043(3) -0.018(3) 0.006(3) 0.012(3)
O6 0.037(3) 0.076(4) 0.058(4) -0.032(3) -0.002(3) 0.007(3)
N6 0.031(3) 0.027(3) 0.060(4) 0.005(3) 0.012(3) 0.011(2)
C6 0.055(4) 0.067(4) 0.052(4) 0.009(3) 0.013(3) 0.026(3)
C7 0.037(4) 0.056(5) 0.057(5) 0.010(4) 0.014(4) 0.022(4)
O7 0.053(3) 0.068(4) 0.062(4) -0.038(3) 0.014(3) -0.007(3)
O8 0.040(3) 0.067(4) 0.070(4) -0.042(3) 0.007(3) 0.004(3)
C8 0.032(4) 0.037(4) 0.042(4) -0.002(3) 0.006(3) 0.011(3)
C9 0.031(4) 0.037(4) 0.039(4) -0.004(3) 0.004(3) 0.009(3)
C18 0.048(4) 0.024(3) 0.030(4) -0.004(3) 0.002(3) 0.000(3)
C19 0.034(3) 0.024(3) 0.023(3) -0.005(2) 0.005(3) 0.006(2)
C20 0.043(4) 0.030(4) 0.030(4) -0.004(3) 0.002(3) 0.005(3)
C21 0.041(4) 0.042(4) 0.043(4) -0.018(3) -0.003(3) 0.001(3)
C22 0.031(4) 0.047(4) 0.057(5) -0.019(4) 0.000(3) 0.006(3)
C23 0.029(4) 0.041(4) 0.041(4) -0.011(3) 0.006(3) 0.007(3)
C26 0.025(3) 0.043(4) 0.047(4) -0.014(4) 0.006(3) 0.005(3)
C27 0.038(4) 0.043(4) 0.047(5) 0.001(4) 0.016(4) -0.001(3)
C28 0.034(4) 0.035(4) 0.057(5) 0.002(4) 0.008(4) 0.003(3)
C29 0.026(3) 0.027(3) 0.040(4) -0.008(3) 0.003(3) 0.002(3)
C30 0.023(3) 0.030(3) 0.039(4) -0.007(3) 0.008(3) 0.003(3)
C31 0.036(4) 0.038(4) 0.042(4) 0.007(3) 0.010(3) 0.014(3)
C32 0.036(4) 0.038(4) 0.052(5) 0.001(4) 0.012(4) 0.016(3)
C33 0.033(4) 0.034(4) 0.052(5) -0.004(3) 0.010(3) 0.010(3)
C34 0.035(4) 0.032(4) 0.046(4) -0.007(3) 0.007(3) 0.010(3)
C87 0.046(4) 0.022(3) 0.022(3) -0.005(3) 0.004(3) 0.008(3)

loop_
_atom_type_symbol
_atom_type_description
_atom_type_scat_dispersion_real
_atom_type_scat_dispersion_imag
_atom_type_scat_source
C C 0.0033 0.0016 'International Tables Vol C Tables 4.2.6.8 and 6.1.1.4'
H H 0.0000 0.0000 'International Tables Vol C Tables 4.2.6.8 and 6.1.1.4'
N N 0.0061 0.0033 'International Tables Vol C Tables 4.2.6.8 and 6.1.1.4'
O O 0.0106 0.0060 'International Tables Vol C Tables 4.2.6.8 and 6.1.1.4'
Co Co 0.3494 0.9721 'International Tables Vol C Tables 4.2.6.8 and 6.1.1.4'

loop_
_geom_angle_atom_site_label_1
_geom_angle_atom_site_label_2
_geom_angle_atom_site_label_3
_geom_angle
_geom_angle_site_symmetry_1
_geom_angle_site_symmetry_3
C1 N1 C5 118.4(6) . .
C1 N1 Co1 121.1(4) . .
C5 N1 Co1 120.5(5) . .
N1 C1 C2 122.9(6) . .
O8 Co1 O8 179.999(2) . 2_577
O8 Co1 O1W 89.8(2) . 2_577
O8 Co1 O1W 90.2(2) 2_577 2_577
O8 Co1 O1W 90.2(2) . .
O8 Co1 O1W 89.8(2) 2_577 .
O1W Co1 O1W 180.0 2_577 .
O8 Co1 C25' 27.8(5) . .
O8 Co1 C25' 152.2(5) 2_577 .
O1W Co1 C25' 117.5(5) 2_577 .
O1W Co1 C25' 62.5(5) . .
O8 Co1 C25' 152.2(5) . 2_577
O8 Co1 C25' 27.8(5) 2_577 2_577
O1W Co1 C25' 62.5(5) 2_577 2_577
O1W Co1 C25' 117.5(5) . 2_577
C25' Co1 C25' 180.000(6) . 2_577
O8 Co1 O1W' 65.0(5) . 2_577
O8 Co1 O1W' 115.0(5) 2_577 2_577
O1W Co1 O1W' 25.1(4) 2_577 2_577
O1W Co1 O1W' 154.9(4) . 2_577
C25' Co1 O1W' 92.8(7) . 2_577
C25' Co1 O1W' 87.2(7) 2_577 2_577
O8 Co1 O1W' 115.0(5) . .
O8 Co1 O1W' 65.0(5) 2_577 .
O1W Co1 O1W' 154.9(4) 2_577 .
O1W Co1 O1W' 25.1(4) . .
C25' Co1 O1W' 87.2(7) . .
C25' Co1 O1W' 92.8(7) 2_577 .
O1W' Co1 O1W' 179.999(2) 2_577 .
O8 Co1 N1 90.6(2) . .
O8 Co1 N1 89.4(2) 2_577 .
O1W Co1 N1 89.5(2) 2_577 .
O1W Co1 N1 90.5(2) . .
C25' Co1 N1 89.2(5) . .
C25' Co1 N1 90.8(5) 2_577 .
O1W' Co1 N1 93.6(4) 2_577 .
O1W' Co1 N1 86.4(4) . .
O8 Co1 N1 89.4(2) . 2_577
O8 Co1 N1 90.6(2) 2_577 2_577
O1W Co1 N1 90.5(2) 2_577 2_577
O1W Co1 N1 89.5(2) . 2_577
C25' Co1 N1 90.8(5) . 2_577
C25' Co1 N1 89.2(5) 2_577 2_577
O1W' Co1 N1 86.4(4) 2_577 2_577
O1W' Co1 N1 93.6(4) . 2_577
N1 Co1 N1 179.999(2) . 2_577
C6 N2 C4 128.3(6) . .
C1 C2 C3 119.2(7) . .
O5 Co2 O5 179.999(2) . 2_666
O5 Co2 O2W 89.1(2) . .
O5 Co2 O2W 90.9(2) 2_666 .
O5 Co2 O2W 90.9(2) . 2_666
O5 Co2 O2W 89.1(2) 2_666 2_666
O2W Co2 O2W 179.999(1) . 2_666
O5 Co2 N5 91.2(2) . .
O5 Co2 N5 88.8(2) 2_666 .
O2W Co2 N5 93.5(2) . .
O2W Co2 N5 86.5(2) 2_666 .
O5 Co2 N5 88.8(2) . 2_666
O5 Co2 N5 91.2(2) 2_666 2_666
O2W Co2 N5 86.5(2) . 2_666
O2W Co2 N5 93.5(2) 2_666 2_666
N5 Co2 N5 179.999(1) . 2_666
C2 C3 C4 118.4(7) . .
C3 C4 C5 119.1(6) . .
C3 C4 N2 117.5(6) . .
C5 C4 N2 123.3(6) . .
C30 N5 C26 118.1(6) . .
C30 N5 Co2 119.7(4) . .
C26 N5 Co2 122.2(4) . .
N1 C5 C4 122.1(6) . .
C87 O5 Co2 135.3(5) . .
C31 N6 C29 129.2(6) . .
O1 C6 N2 115.5(8) . .
O1 C6 O1' 56.6(9) . .
N2 C6 O1' 117.6(10) . .
O1 C6 C7 119.3(8) . .
N2 C6 C7 117.1(7) . .
O1' C6 C7 117.1(11) . .
C6 C7 C8 114.1(6) . .
C25 O7 C25' 46.6(8) . .
C25' O8 C25 55.3(11) . .
C25' O8 Co1 79.6(11) . .
C25 O8 Co1 134.7(5) . .
C7 C8 C9 111.9(6) . .
C8 C9 C9 112.9(7) . 2_767
C19 C18 C23 116.8(6) . .
C19 C18 C25 126.8(7) . .
C23 C18 C25 116.5(6) . .
C18 C19 C20 125.4(7) . .
C19 C20 C21 117.7(6) . .
C19 C20 C87 124.8(7) . .
C21 C20 C87 117.5(6) . .
C22 C21 C20 119.7(7) . .
C21 C22 C23 120.4(7) . .
C22 C23 C18 120.0(6) . .
O8 C25 O7 123.0(7) . .
O8 C25 C18 119.9(7) . .
O7 C25 C18 117.0(6) . .
O8 C25' O7 134.8(17) . .
O8 C25' Co1 72.6(10) . .
O7 C25' Co1 152.5(13) . .
N5 C26 C27 122.2(6) . .
C28 C27 C26 119.6(7) . .
C27 C28 C29 119.4(7) . .
C28 C29 C30 117.6(6) . .
C28 C29 N6 119.3(6) . .
C30 C29 N6 123.1(6) . .
N5 C30 C29 123.1(6) . .
O3 C31 N6 122.3(6) . .
O3 C31 C32 123.7(6) . .
N6 C31 C32 113.9(6) . .
C31 C32 C33 114.1(6) . .
C32 C33 C34 111.4(6) . .
C34 C34 C33 113.0(7) 2_856 .
O5 C87 O6 121.8(6) . .
O5 C87 C20 121.4(7) . .
O6 C87 C20 116.8(6) . .

loop_
_geom_bond_atom_site_label_1
_geom_bond_atom_site_label_2
_geom_bond_distance
_geom_bond_site_symmetry_2
N1 C1 1.333(9) .
N1 C5 1.341(8) .
N1 Co1 2.211(6) .
C1 C2 1.374(10) .
Co1 O8 2.074(5) .
Co1 O8 2.074(5) 2_577
Co1 O1W 2.101(6) 2_577
Co1 O1W 2.101(6) .
Co1 C25' 2.138(18) .
Co1 C25' 2.138(18) 2_577
Co1 O1W' 2.170(15) 2_577
Co1 O1W' 2.170(15) .
Co1 N1 2.211(6) 2_577
O1 C6 1.280(11) .
O1' C6 1.40(2) .
N2 C6 1.318(10) .
N2 C4 1.426(8) .
O2W Co2 2.129(5) .
C2 C3 1.383(10) .
Co2 O5 2.075(5) .
Co2 O5 2.075(5) 2_666
Co2 O2W 2.129(5) 2_666
Co2 N5 2.166(5) .
Co2 N5 2.166(5) 2_666
C3 C4 1.385(9) .
O3 C31 1.233(8) .
C4 C5 1.385(9) .
N5 C30 1.337(8) .
N5 C26 1.344(8) .
O5 C87 1.220(8) .
O6 C87 1.306(8) .
N6 C31 1.356(9) .
N6 C29 1.400(8) .
C6 C7 1.505(10) .
C7 C8 1.511(10) .
O7 C25 1.286(9) .
O7 C25' 1.370(19) .
O8 C25' 1.013(18) .
O8 C25 1.222(9) .
C8 C9 1.522(9) .
C9 C9 1.523(13) 2_767
C18 C19 1.369(9) .
C18 C23 1.417(10) .
C18 C25 1.457(10) .
C19 C20 1.375(9) .
C20 C21 1.407(10) .
C20 C87 1.479(9) .
C21 C22 1.396(10) .
C22 C23 1.410(10) .
C26 C27 1.373(10) .
C27 C28 1.372(10) .
C28 C29 1.388(9) .
C29 C30 1.391(9) .
C31 C32 1.504(9) .
C32 C33 1.513(9) .
C33 C34 1.522(9) .
C34 C34 1.509(13) 2_856
